data_7053864
loop_
_publ_author_name
'Sharma, Raj Pal'
'Saini, Anju'
'Venugopalan, Paloth'
'Ferretti, Valeria'
'Spizzo, Federico'
'Angeli, Celestino'
'Calzado, Carmen J.'

_publ_section_title
;
 Magnetic behaviour vs. structural changes in an isomeric series of
 binuclear copper(ii) complexes: an experimental and theoretical study
;
_journal_issue 2
_journal_name_full 'New Journal of Chemistry'
_journal_page_first 574
_journal_paper_doi 10.1039/c3nj01080e
_journal_volume 38
_journal_year 2014
_chemical_formula_moiety 'C28 H42 Cu2 N2 O12, 2(H2 O)'
_chemical_formula_sum 'C28 H46 Cu2 N2 O14'
_chemical_formula_weight 761.75
_chemical_name_systematic
;
bis(mu2-(2-hydroxyethylamino ethanolato)-bis(p-methoxybenzoate)-di copper(II)dihydrate
;
_space_group_IT_number 2
_symmetry_cell_setting triclinic
_symmetry_space_group_name_Hall '-P 1'
_symmetry_space_group_name_H-M 'P -1'
_atom_sites_solution_hydrogens difmap
_atom_sites_solution_primary direct
_atom_sites_solution_secondary difmap
_audit_creation_method SHELXL-97
_cell_angle_alpha 102.8580(8)
_cell_angle_beta 92.3380(8)
_cell_angle_gamma 110.5400(13)
_cell_formula_units_Z 1
_cell_length_a 7.60940(10)
_cell_length_b 8.0937(2)
_cell_length_c 14.6853(4)
_cell_measurement_reflns_used 13108
_cell_measurement_temperature 295
_cell_measurement_theta_max 30.
_cell_measurement_theta_min 3.
_cell_volume 818.68(3)
_computing_cell_refinement 'DENZO-SMN (Otwinowski & Minor, 1997)'
_computing_data_collection 'Kappa CCD server software (Nonius, 1997)'
_computing_data_reduction 'DENZO-SMN (Otwinowski & Minor, 1997)'
_computing_molecular_graphics 'ORTEPIII (Burnett & Johnson, 1996)'
_computing_publication_material
;
SHELXL-97 (Sheldrick, 1997); WINGX (Farrugia, 1999)
;
_computing_structure_refinement 'SHELXL-97 (Sheldrick, 1997)'
_computing_structure_solution 'SIR97 (Altomare et al.,1999)'
_diffrn_ambient_temperature 295
_diffrn_measured_fraction_theta_full 0.987
_diffrn_measured_fraction_theta_max 0.987
_diffrn_measurement_device_type 'Nonius Kappa CCD'
_diffrn_measurement_method '\f scans and \w scans'
_diffrn_radiation_monochromator graphite
_diffrn_radiation_source 'fine-focus sealed tube'
_diffrn_radiation_type MoK\a
_diffrn_radiation_wavelength 0.71073
_diffrn_reflns_av_R_equivalents 0.0337
_diffrn_reflns_av_sigmaI/netI 0.0337
_diffrn_reflns_limit_h_max 10
_diffrn_reflns_limit_h_min -10
_diffrn_reflns_limit_k_max 11
_diffrn_reflns_limit_k_min -11
_diffrn_reflns_limit_l_max 20
_diffrn_reflns_limit_l_min -18
_diffrn_reflns_number 13108
_diffrn_reflns_theta_full 30.01
_diffrn_reflns_theta_max 30.01
_diffrn_reflns_theta_min 2.87
_exptl_absorpt_coefficient_mu 1.369
_exptl_absorpt_correction_T_max 0.875
_exptl_absorpt_correction_T_min 0.814
_exptl_absorpt_correction_type empirical
_exptl_absorpt_process_details
;
SORTAV (R.H. Blessing, Acta Crystallogr. 1995, A51, 33)
;
_exptl_crystal_colour blue
_exptl_crystal_density_diffrn 1.545
_exptl_crystal_density_method 'not measured'
_exptl_crystal_description prismatic
_exptl_crystal_F_000 398
_exptl_crystal_size_max 0.30
_exptl_crystal_size_mid 0.26
_exptl_crystal_size_min 0.20
_refine_diff_density_max 0.289
_refine_diff_density_min -0.641
_refine_diff_density_rms 0.064
_refine_ls_extinction_method none
_refine_ls_goodness_of_fit_ref 1.075
_refine_ls_hydrogen_treatment refall
_refine_ls_matrix_type full
_refine_ls_number_parameters 300
_refine_ls_number_reflns 4747
_refine_ls_number_restraints 0
_refine_ls_restrained_S_all 1.075
_refine_ls_R_factor_all 0.0392
_refine_ls_R_factor_gt 0.0339
_refine_ls_shift/su_max 0.001
_refine_ls_shift/su_mean 0.000
_refine_ls_structure_factor_coef Fsqd
_refine_ls_weighting_details 'calc w=1/[\s^2^(Fo^2^)+(0.0506P)^2^+0.1310P] where P=(Fo^2^+2Fc^2^)/3'
_refine_ls_weighting_scheme calc
_refine_ls_wR_factor_gt 0.0870
_refine_ls_wR_factor_ref 0.0907
_reflns_number_gt 4206
_reflns_number_total 4747
_reflns_threshold_expression I>2sigma(I)
_cod_data_source_file c3nj01080e.txt
_cod_data_source_block para
_cod_depositor_comments
;
The following automatic conversions were performed:

'_symmetry_cell_setting' value 'Triclinic' changed to 'triclinic'
according to
/usr/data/users/saulius/automatic-downloads/current/RSC/lib/dictionaries/cif_core.dic
dictionary named 'cif_core.dic' version 2.4.2 from 2011-04-26.

Automatic conversion script
Id: cif_fix_values 2281 2013-09-26 08:29:07Z andrius 
;
_cod_database_code 7053864

loop_
_symmetry_equiv_pos_as_xyz
'x, y, z'
'-x, -y, -z'

loop_
_atom_site_label
_atom_site_type_symbol
_atom_site_fract_x
_atom_site_fract_y
_atom_site_fract_z
_atom_site_U_iso_or_equiv
_atom_site_adp_type
_atom_site_occupancy
_atom_site_symmetry_multiplicity
_atom_site_calc_flag
Cu1 Cu 0.48795(2) 0.44447(2) 0.397731(11) 0.03085(7) Uani 1 1 d
O3 O 0.35183(15) 0.35821(15) 0.49779(8) 0.0333(2) Uani 1 1 d
O4 O 0.19973(19) 0.49428(19) 0.33133(10) 0.0455(3) Uani 1 1 d
O5 O 0.7045(2) 0.27683(19) 0.39629(11) 0.0492(3) Uani 1 1 d
O1 O 0.62714(18) 0.53964(18) 0.29975(9) 0.0420(3) Uani 1 1 d
O2 O 0.4467(2) 0.6579(2) 0.23219(12) 0.0583(4) Uani 1 1 d
O6 O 1.0981(2) 0.7840(3) -0.02556(11) 0.0653(4) Uani 1 1 d
O1W O 0.0405(2) 0.6978(2) 0.46274(13) 0.0520(3) Uani 1 1 d
N1 N 0.33043(18) 0.18750(17) 0.31554(9) 0.0335(3) Uani 1 1 d
C1 C 0.2205(2) 0.0810(2) 0.37898(12) 0.0408(3) Uani 1 1 d
C2 C 0.3093(2) 0.1686(2) 0.48187(12) 0.0376(3) Uani 1 1 d
C3 C 0.2034(3) 0.2018(3) 0.24056(12) 0.0433(4) Uani 1 1 d
C4 C 0.0884(3) 0.3170(3) 0.27624(17) 0.0515(4) Uani 1 1 d
C5 C 0.4612(3) 0.1041(2) 0.27006(13) 0.0419(3) Uani 1 1 d
C6 C 0.6085(3) 0.0974(3) 0.33942(15) 0.0460(4) Uani 1 1 d
C7 C 0.5915(2) 0.6204(2) 0.24097(12) 0.0379(3) Uani 1 1 d
C8 C 0.7354(2) 0.6689(2) 0.17471(12) 0.0378(3) Uani 1 1 d
C9 C 0.6932(3) 0.7328(4) 0.09961(16) 0.0604(6) Uani 1 1 d
C10 C 0.8184(4) 0.7702(4) 0.03445(17) 0.0663(6) Uani 1 1 d
C11 C 0.9870(3) 0.7451(3) 0.04366(13) 0.0468(4) Uani 1 1 d
C12 C 1.0345(2) 0.6847(2) 0.11942(13) 0.0407(3) Uani 1 1 d
C13 C 0.9071(2) 0.6473(2) 0.18412(12) 0.0381(3) Uani 1 1 d
C14 C 1.2810(4) 0.7772(4) -0.0156(2) 0.0700(7) Uani 1 1 d
H1 H 0.213(3) -0.041(3) 0.3548(16) 0.049(6) Uiso 1 1 d
H2 H 0.000(4) 0.264(3) 0.3187(18) 0.056(6) Uiso 1 1 d
H3 H 0.389(3) -0.010(4) 0.2318(18) 0.054(6) Uiso 1 1 d
H4 H 0.289(3) 0.265(3) 0.2002(16) 0.045(5) Uiso 1 1 d
H5 H 0.522(3) 0.176(3) 0.2323(17) 0.049(6) Uiso 1 1 d
H6 H 1.150(4) 0.666(4) 0.1306(18) 0.060(7) Uiso 1 1 d
H7 H 0.422(3) 0.140(3) 0.4921(16) 0.046(6) Uiso 1 1 d
H8 H 0.553(3) 0.019(3) 0.3732(15) 0.037(5) Uiso 1 1 d
H9 H 0.941(3) 0.605(3) 0.2373(17) 0.051(6) Uiso 1 1 d
H10 H 0.776(5) 0.808(5) -0.018(2) 0.098(11) Uiso 1 1 d
H11 H 0.582(5) 0.748(4) 0.096(2) 0.089(10) Uiso 1 1 d
H12 H 1.329(5) 0.823(5) -0.069(3) 0.108(12) Uiso 1 1 d
H13 H 1.354(5) 0.862(5) 0.044(3) 0.094(10) Uiso 1 1 d
H14 H 1.271(4) 0.648(5) -0.016(2) 0.086(10) Uiso 1 1 d
H15 H 0.088(3) 0.076(3) 0.3704(16) 0.047(5) Uiso 1 1 d
H16 H 0.223(3) 0.119(3) 0.5266(15) 0.039(5) Uiso 1 1 d
H17 H 0.114(3) 0.081(3) 0.2093(16) 0.049(6) Uiso 1 1 d
H18 H 0.020(4) 0.327(4) 0.2240(19) 0.059(7) Uiso 1 1 d
H19 H 0.260(4) 0.543(4) 0.299(2) 0.067(8) Uiso 1 1 d
H20 H 0.695(3) 0.052(3) 0.3026(17) 0.057(6) Uiso 1 1 d
H21 H 0.775(4) 0.280(3) 0.4291(18) 0.049(7) Uiso 1 1 d
H1W H -0.050(5) 0.655(5) 0.467(2) 0.073(10) Uiso 1 1 d
H2W H 0.061(4) 0.639(5) 0.417(2) 0.077(10) Uiso 1 1 d

loop_
_atom_site_aniso_label
_atom_site_aniso_U_11
_atom_site_aniso_U_22
_atom_site_aniso_U_33
_atom_site_aniso_U_23
_atom_site_aniso_U_13
_atom_site_aniso_U_12
Cu1 0.03543(11) 0.02871(11) 0.02338(11) 0.00626(7) 0.00363(7) 0.00604(7)
O3 0.0387(5) 0.0291(5) 0.0260(5) 0.0060(4) 0.0040(4) 0.0055(4)
O4 0.0478(7) 0.0447(7) 0.0449(7) 0.0105(6) 0.0103(6) 0.0182(5)
O5 0.0481(7) 0.0430(7) 0.0512(8) 0.0017(6) -0.0073(6) 0.0179(6)
O1 0.0450(6) 0.0494(7) 0.0320(6) 0.0187(5) 0.0094(5) 0.0124(5)
O2 0.0601(8) 0.0630(9) 0.0735(10) 0.0379(8) 0.0279(7) 0.0340(7)
O6 0.0743(10) 0.0780(11) 0.0497(9) 0.0328(8) 0.0273(7) 0.0231(8)
O1W 0.0434(7) 0.0463(8) 0.0601(10) 0.0071(7) 0.0005(6) 0.0136(6)
N1 0.0366(6) 0.0311(6) 0.0274(6) 0.0037(5) 0.0012(5) 0.0089(5)
C1 0.0431(8) 0.0305(7) 0.0384(8) 0.0067(6) 0.0048(6) 0.0022(6)
C2 0.0455(8) 0.0308(7) 0.0329(8) 0.0110(6) 0.0062(6) 0.0080(6)
C3 0.0486(9) 0.0399(8) 0.0326(8) 0.0013(7) -0.0078(7) 0.0122(7)
C4 0.0410(9) 0.0511(10) 0.0587(12) 0.0110(9) -0.0050(8) 0.0157(8)
C5 0.0491(9) 0.0366(8) 0.0349(8) -0.0009(7) 0.0051(7) 0.0159(7)
C6 0.0476(9) 0.0386(9) 0.0508(10) 0.0050(8) 0.0049(8) 0.0188(7)
C7 0.0476(8) 0.0308(7) 0.0343(8) 0.0094(6) 0.0098(6) 0.0122(6)
C8 0.0481(8) 0.0343(7) 0.0330(8) 0.0128(6) 0.0087(6) 0.0146(6)
C9 0.0657(12) 0.0874(16) 0.0544(12) 0.0429(12) 0.0198(10) 0.0435(12)
C10 0.0783(15) 0.0933(18) 0.0513(12) 0.0474(13) 0.0203(11) 0.0413(13)
C11 0.0587(10) 0.0446(9) 0.0354(8) 0.0159(7) 0.0144(7) 0.0127(8)
C12 0.0435(8) 0.0354(8) 0.0389(8) 0.0088(6) 0.0057(6) 0.0096(6)
C13 0.0465(8) 0.0346(7) 0.0322(8) 0.0124(6) 0.0043(6) 0.0115(6)
C14 0.0596(13) 0.0706(16) 0.0578(14) 0.0076(12) 0.0230(11) 0.0013(11)

loop_
_atom_type_symbol
_atom_type_description
_atom_type_scat_dispersion_real
_atom_type_scat_dispersion_imag
_atom_type_scat_source
Cu Cu 0.3201 1.2651 'International Tables Vol C Tables 4.2.6.8 and 6.1.1.4'
C C 0.0033 0.0016 'International Tables Vol C Tables 4.2.6.8 and 6.1.1.4'
H H 0.0000 0.0000 'International Tables Vol C Tables 4.2.6.8 and 6.1.1.4'
N N 0.0061 0.0033 'International Tables Vol C Tables 4.2.6.8 and 6.1.1.4'
O O 0.0106 0.0060 'International Tables Vol C Tables 4.2.6.8 and 6.1.1.4'

loop_
_geom_angle_atom_site_label_1
_geom_angle_atom_site_label_2
_geom_angle_atom_site_label_3
_geom_angle
_geom_angle_site_symmetry_1
_geom_angle_site_symmetry_3
O3 Cu1 O3 82.97(5) 2_666 .
O3 Cu1 O1 95.36(5) 2_666 .
O3 Cu1 O1 178.06(5) . .
O3 Cu1 N1 161.70(5) 2_666 .
O3 Cu1 N1 84.50(5) . .
O1 Cu1 N1 97.35(5) . .
O3 Cu1 Cu1 41.52(3) 2_666 2_666
O3 Cu1 Cu1 41.45(3) . 2_666
O1 Cu1 Cu1 136.87(4) . 2_666
N1 Cu1 Cu1 124.69(4) . 2_666
C2 O3 Cu1 128.91(10) . 2_666
C2 O3 Cu1 109.11(9) . .
Cu1 O3 Cu1 97.03(5) 2_666 .
C4 O4 H19 107(2) . .
C6 O5 H21 111(2) . .
C7 O1 Cu1 132.29(11) . .
C11 O6 C14 117.80(19) . .
H1W O1W H2W 106(4) . .
C3 N1 C5 108.54(13) . .
C3 N1 C1 111.47(13) . .
C5 N1 C1 111.65(14) . .
C3 N1 Cu1 109.28(10) . .
C5 N1 Cu1 108.76(10) . .
C1 N1 Cu1 107.09(9) . .
N1 C1 C2 110.83(12) . .
N1 C1 H1 105.8(14) . .
C2 C1 H1 115.4(14) . .
N1 C1 H15 108.0(13) . .
C2 C1 H15 110.8(13) . .
H1 C1 H15 105.7(19) . .
O3 C2 C1 107.08(13) . .
O3 C2 H7 112.4(14) . .
C1 C2 H7 108.7(13) . .
O3 C2 H16 109.9(12) . .
C1 C2 H16 112.2(12) . .
H7 C2 H16 106.6(17) . .
N1 C3 C4 114.21(15) . .
N1 C3 H4 105.0(13) . .
C4 C3 H4 106.8(13) . .
N1 C3 H17 109.2(13) . .
C4 C3 H17 106.7(13) . .
H4 C3 H17 115.1(18) . .
O4 C4 C3 113.57(15) . .
O4 C4 H2 103.9(15) . .
C3 C4 H2 112.1(14) . .
O4 C4 H18 108.7(16) . .
C3 C4 H18 108.7(15) . .
H2 C4 H18 110(2) . .
N1 C5 C6 113.37(14) . .
N1 C5 H3 108.2(15) . .
C6 C5 H3 112.5(15) . .
N1 C5 H5 106.3(14) . .
C6 C5 H5 108.2(15) . .
H3 C5 H5 108(2) . .
O5 C6 C5 107.62(15) . .
O5 C6 H8 112.3(13) . .
C5 C6 H8 109.8(13) . .
O5 C6 H20 111.2(14) . .
C5 C6 H20 107.2(14) . .
H8 C6 H20 108.5(19) . .
O2 C7 O1 125.86(16) . .
O2 C7 C8 118.21(15) . .
O1 C7 C8 115.90(15) . .
C13 C8 C9 118.53(16) . .
C13 C8 C7 122.31(15) . .
C9 C8 C7 119.13(16) . .
C10 C9 C8 120.7(2) . .
C10 C9 H11 123(2) . .
C8 C9 H11 116(2) . .
C11 C10 C9 120.17(19) . .
C11 C10 H10 124(2) . .
C9 C10 H10 116(2) . .
O6 C11 C10 115.02(18) . .
O6 C11 C12 124.72(18) . .
C10 C11 C12 120.27(17) . .
C13 C12 C11 118.87(17) . .
C13 C12 H6 116.5(16) . .
C11 C12 H6 124.6(16) . .
C8 C13 C12 121.41(15) . .
C8 C13 H9 119.9(14) . .
C12 C13 H9 118.7(14) . .
O6 C14 H12 99(2) . .
O6 C14 H13 110(2) . .
H12 C14 H13 111(3) . .
O6 C14 H14 109.9(18) . .
H12 C14 H14 117(3) . .
H13 C14 H14 109(3) . .

loop_
_geom_bond_atom_site_label_1
_geom_bond_atom_site_label_2
_geom_bond_distance
_geom_bond_site_symmetry_2
Cu1 O3 1.9446(11) 2_666
Cu1 O3 1.9475(11) .
Cu1 O1 1.9573(12) .
Cu1 N1 2.0578(13) .
Cu1 Cu1 2.9157(3) 2_666
O3 C2 1.4142(19) .
O3 Cu1 1.9446(11) 2_666
O4 C4 1.416(2) .
O4 H19 0.75(3) .
O5 C6 1.416(2) .
O5 H21 0.69(3) .
O1 C7 1.266(2) .
O2 C7 1.250(2) .
O6 C11 1.369(2) .
O6 C14 1.415(3) .
O1W H1W 0.67(3) .
O1W H2W 0.79(3) .
N1 C3 1.486(2) .
N1 C5 1.489(2) .
N1 C1 1.492(2) .
C1 C2 1.532(2) .
C1 H1 0.95(2) .
C1 H15 0.99(2) .
C2 H7 0.98(2) .
C2 H16 1.00(2) .
C3 C4 1.517(3) .
C3 H4 0.98(2) .
C3 H17 0.97(2) .
C4 H2 0.99(3) .
C4 H18 0.95(3) .
C5 C6 1.507(3) .
C5 H3 0.92(3) .
C5 H5 0.91(3) .
C6 H8 0.89(2) .
C6 H20 0.99(2) .
C7 C8 1.502(2) .
C8 C13 1.383(2) .
C8 C9 1.388(2) .
C9 C10 1.384(3) .
C9 H11 0.90(3) .
C10 C11 1.373(3) .
C10 H10 0.98(4) .
C11 C12 1.393(3) .
C12 C13 1.390(2) .
C12 H6 0.95(3) .
C13 H9 0.98(2) .
C14 H12 0.97(4) .
C14 H13 0.98(4) .
C14 H14 1.02(4) .
